data_7118108
loop_
_publ_author_name
'Yu Jiang'
'Run Sun'
'Qiang Wang'
'Xiang-Ying Tang'
'Min Shi'

_publ_section_title
;
 Cyclization of sulfide, ether or tertiary amine-tethered
 N-sulfonyl-1,2,3-triazoles: a facile synthetic protocol for 3-substituted
 isoquinolines or dihydroisoquinolines
;
_journal_name_full Chem.Commun.
_journal_page_first 16968
_journal_paper_doi 10.1039/C5cc07511D
_journal_volume 51
_journal_year 2015
_chemical_formula_sum 'C29 H26 N2 O2 S'
_chemical_formula_weight 466.58
_chemical_name_systematic
; 
 ? 
;
_space_group_crystal_system monoclinic
_space_group_IT_number 14
_space_group_name_Hall '-P 2ybc'
_space_group_name_H-M_alt 'P 1 21/c 1'
_symmetry_space_group_name_Hall '-P 2ybc'
_symmetry_space_group_name_H-M 'P 1 21/c 1'
_atom_sites_solution_hydrogens geom
_audit_creation_method SHELXL-2013
_audit_update_record
;
2015-08-28 deposited with the CCDC.
2015-09-29 downloaded from the CCDC.
;
_cell_angle_alpha 90
_cell_angle_beta 106.946(4)
_cell_angle_gamma 90
_cell_formula_units_Z 4
_cell_length_a 13.134(2)
_cell_length_b 15.776(3)
_cell_length_c 12.1965(19)
_cell_measurement_reflns_used 2011
_cell_measurement_temperature 293(2)
_cell_measurement_theta_max 42.790
_cell_measurement_theta_min 4.772
_cell_volume 2417.4(7)
_computing_cell_refinement 'Bruker SMART'
_computing_data_collection 'Bruker SMART'
_computing_data_reduction 'Bruker SHELXTL'
_computing_molecular_graphics 'Bruker SHELXTL'
_computing_publication_material 'Bruker SHELXTL'
_computing_structure_refinement 'SHELXL-2013 (Sheldrick, 2013)'
_computing_structure_solution 'Bruker SHELXTL'
_diffrn_ambient_temperature 293(2)
_diffrn_measured_fraction_theta_full 0.999
_diffrn_measured_fraction_theta_max 0.999
_diffrn_measurement_device_type 'CCD area detector'
_diffrn_measurement_method 'phi and omega scans'
_diffrn_radiation_type MoK\a
_diffrn_radiation_wavelength 0.71073
_diffrn_reflns_av_R_equivalents 0.0435
_diffrn_reflns_av_unetI/netI 0.0462
_diffrn_reflns_laue_measured_fraction_full 0.999
_diffrn_reflns_laue_measured_fraction_max 0.999
_diffrn_reflns_limit_h_max 14
_diffrn_reflns_limit_h_min -15
_diffrn_reflns_limit_k_max 19
_diffrn_reflns_limit_k_min -18
_diffrn_reflns_limit_l_max 14
_diffrn_reflns_limit_l_min -11
_diffrn_reflns_number 13728
_diffrn_reflns_point_group_measured_fraction_full 0.999
_diffrn_reflns_point_group_measured_fraction_max 0.999
_diffrn_reflns_theta_full 25.242
_diffrn_reflns_theta_max 25.499
_diffrn_reflns_theta_min 2.072
_exptl_absorpt_coefficient_mu 0.163
_exptl_absorpt_correction_T_max 0.7456
_exptl_absorpt_correction_T_min 0.6532
_exptl_absorpt_correction_type multi-scan
_exptl_absorpt_process_details sadabs
_exptl_crystal_colour yellow
_exptl_crystal_density_diffrn 1.282
_exptl_crystal_description prismatic
_exptl_crystal_F_000 984
_exptl_crystal_size_max 0.210
_exptl_crystal_size_mid 0.170
_exptl_crystal_size_min 0.130
_refine_diff_density_max 0.398
_refine_diff_density_min -0.228
_refine_diff_density_rms 0.046
_refine_ls_extinction_coef .
_refine_ls_extinction_method none
_refine_ls_goodness_of_fit_ref 1.094
_refine_ls_hydrogen_treatment constr
_refine_ls_matrix_type full
_refine_ls_number_parameters 309
_refine_ls_number_reflns 4499
_refine_ls_number_restraints 0
_refine_ls_restrained_S_all 1.094
_refine_ls_R_factor_all 0.0908
_refine_ls_R_factor_gt 0.0659
_refine_ls_shift/su_max 0.001
_refine_ls_shift/su_mean 0.000
_refine_ls_structure_factor_coef Fsqd
_refine_ls_weighting_details 'w=1/[\s^2^(Fo^2^)+(0.0695P)^2^+0.6184P] where P=(Fo^2^+2Fc^2^)/3'
_refine_ls_weighting_scheme calc
_refine_ls_wR_factor_gt 0.1457
_refine_ls_wR_factor_ref 0.1582
_reflns_Friedel_coverage 0.000
_reflns_friedel_fraction_full .
_reflns_friedel_fraction_max .
_reflns_number_gt 3363
_reflns_number_total 4499
_reflns_threshold_expression 'I > 2\s(I)'
_cod_data_source_file c5cc07511d2.cif
_cod_data_source_block cd15102
_cod_original_cell_volume 2417.5(7)
_cod_database_code 7118108
_shelx_space_group_comment
; 
The symmetry employed for this shelxl refinement is uniquely defined 
by the following loop, which should always be used as a source of 
symmetry information in preference to the above space-group names. 
They are only intended as comments. 
;
_shelx_estimated_absorpt_t_min 0.967
_shelx_estimated_absorpt_t_max 0.979
_shelxl_version_number 2013-4

loop_
_space_group_symop_operation_xyz
'x, y, z'
'-x, y+1/2, -z+1/2'
'-x, -y, -z'
'x, -y-1/2, z-1/2'

loop_
_atom_site_label
_atom_site_type_symbol
_atom_site_fract_x
_atom_site_fract_y
_atom_site_fract_z
_atom_site_U_iso_or_equiv
_atom_site_adp_type
_atom_site_occupancy
_atom_site_site_symmetry_order
_atom_site_calc_flag
_atom_site_refinement_flags_posn
_atom_site_refinement_flags_adp
_atom_site_refinement_flags_occupancy
_atom_site_disorder_assembly
_atom_site_disorder_group
S1 S 0.27885(5) 1.01119(4) 0.46219(6) 0.0428(2) Uani 1 1 d . . . . .
N1 N 0.24516(16) 0.94047(13) 0.35499(18) 0.0419(5) Uani 1 1 d . . . . .
N2 N 0.05587(17) 0.93288(14) 0.3164(2) 0.0513(6) Uani 1 1 d . . . . .
O1 O 0.19081(17) 1.01802(13) 0.50693(17) 0.0577(5) Uani 1 1 d . . . . .
O2 O 0.37929(16) 0.98459(12) 0.53524(16) 0.0552(5) Uani 1 1 d . . . . .
C1 C 0.1412(2) 0.95140(16) 0.2741(2) 0.0441(6) Uani 1 1 d . . . . .
C2 C 0.1337(2) 0.98120(19) 0.1704(3) 0.0527(7) Uani 1 1 d . . . . .
H2 H 0.0665 0.9866 0.1181 0.063 Uiso 1 1 calc R U . . .
C3 C 0.2251(3) 1.00559(19) 0.1354(3) 0.0555(8) Uani 1 1 d . . . . .
C4 C 0.2181(3) 1.0566(2) 0.0399(3) 0.0801(11) Uani 1 1 d . . . . .
H4 H 0.1519 1.0764 -0.0035 0.096 Uiso 1 1 calc R U . . .
C5 C 0.3066(4) 1.0777(3) 0.0093(4) 0.0999(14) Uani 1 1 d . . . . .
H5 H 0.3006 1.1119 -0.0544 0.120 Uiso 1 1 calc R U . . .
C6 C 0.4041(4) 1.0487(3) 0.0719(4) 0.0966(14) Uani 1 1 d . . . . .
H6 H 0.4641 1.0626 0.0498 0.116 Uiso 1 1 calc R U . . .
C7 C 0.4146(3) 0.9989(2) 0.1681(3) 0.0764(10) Uani 1 1 d . . . . .
H7 H 0.4815 0.9808 0.2118 0.092 Uiso 1 1 calc R U . . .
C8 C 0.3248(2) 0.97595(19) 0.1991(3) 0.0534(7) Uani 1 1 d . . . . .
C9 C 0.3319(2) 0.92022(18) 0.3010(2) 0.0482(7) Uani 1 1 d . . . . .
H9 H 0.4000 0.9326 0.3581 0.058 Uiso 1 1 calc R U . . .
C10 C 0.3291(2) 0.82561(19) 0.2776(3) 0.0510(7) Uani 1 1 d . . . . .
C11 C 0.2924(2) 0.7920(2) 0.1681(3) 0.0576(8) Uani 1 1 d . . . . .
H11 H 0.2726 0.8279 0.1049 0.069 Uiso 1 1 calc R U . . .
C12 C 0.2852(3) 0.7051(2) 0.1529(3) 0.0721(10) Uani 1 1 d . . . . .
H12 H 0.2601 0.6829 0.0792 0.087 Uiso 1 1 calc R U . . .
C13 C 0.3146(3) 0.6514(2) 0.2444(4) 0.0807(11) Uani 1 1 d . . . . .
H13 H 0.3090 0.5930 0.2331 0.097 Uiso 1 1 calc R U . . .
C14 C 0.3522(3) 0.6837(2) 0.3531(4) 0.0808(11) Uani 1 1 d . . . . .
H14 H 0.3725 0.6474 0.4158 0.097 Uiso 1 1 calc R U . . .
C15 C 0.3599(2) 0.7707(2) 0.3693(3) 0.0659(9) Uani 1 1 d . . . . .
H15 H 0.3862 0.7924 0.4431 0.079 Uiso 1 1 calc R U . . .
C16 C 0.05007(19) 0.85401(16) 0.3670(2) 0.0430(6) Uani 1 1 d . . . . .
C17 C 0.0922(2) 0.78224(18) 0.3320(3) 0.0539(7) Uani 1 1 d . . . . .
H17 H 0.1253 0.7862 0.2744 0.065 Uiso 1 1 calc R U . . .
C18 C 0.0854(3) 0.7051(2) 0.3816(3) 0.0703(10) Uani 1 1 d . . . . .
H18 H 0.1153 0.6574 0.3584 0.084 Uiso 1 1 calc R U . . .
C19 C 0.0357(3) 0.6978(2) 0.4639(4) 0.0816(11) Uani 1 1 d . . . . .
H19 H 0.0313 0.6454 0.4972 0.098 Uiso 1 1 calc R U . . .
C20 C -0.0079(3) 0.7679(3) 0.4977(3) 0.0799(11) Uani 1 1 d . . . . .
H20 H -0.0433 0.7626 0.5532 0.096 Uiso 1 1 calc R U . . .
C21 C -0.0006(2) 0.8454(2) 0.4519(3) 0.0623(8) Uani 1 1 d . . . . .
H21 H -0.0295 0.8927 0.4773 0.075 Uiso 1 1 calc R U . . .
C22 C -0.0372(2) 0.9857(2) 0.2845(3) 0.0701(9) Uani 1 1 d . . . . .
H22A H -0.0190 1.0401 0.2603 0.105 Uiso 1 1 calc R U . . .
H22B H -0.0641 0.9928 0.3492 0.105 Uiso 1 1 calc R U . . .
H22C H -0.0907 0.9596 0.2229 0.105 Uiso 1 1 calc R U . . .
C23 C 0.2958(2) 1.10781(16) 0.3975(2) 0.0410(6) Uani 1 1 d . . . . .
C24 C 0.3950(2) 1.13025(19) 0.3903(3) 0.0533(7) Uani 1 1 d . . . . .
H24 H 0.4545 1.0980 0.4267 0.064 Uiso 1 1 calc R U . . .
C25 C 0.4047(2) 1.2008(2) 0.3287(3) 0.0612(8) Uani 1 1 d . . . . .
H25 H 0.4716 1.2163 0.3241 0.073 Uiso 1 1 calc R U . . .
C26 C 0.3173(3) 1.2497(2) 0.2732(3) 0.0616(8) Uani 1 1 d . . . . .
C27 C 0.2191(3) 1.22651(19) 0.2844(3) 0.0612(8) Uani 1 1 d . . . . .
H27 H 0.1597 1.2594 0.2496 0.073 Uiso 1 1 calc R U . . .
C28 C 0.2075(2) 1.15631(17) 0.3456(3) 0.0515(7) Uani 1 1 d . . . . .
H28 H 0.1410 1.1415 0.3521 0.062 Uiso 1 1 calc R U . . .
C29 C 0.3286(4) 1.3248(3) 0.2012(4) 0.1039(14) Uani 1 1 d . . . . .
H29A H 0.3907 1.3177 0.1758 0.156 Uiso 1 1 calc R U . . .
H29B H 0.3355 1.3756 0.2461 0.156 Uiso 1 1 calc R U . . .
H29C H 0.2667 1.3289 0.1359 0.156 Uiso 1 1 calc R U . . .

loop_
_atom_site_aniso_label
_atom_site_aniso_U_11
_atom_site_aniso_U_22
_atom_site_aniso_U_33
_atom_site_aniso_U_23
_atom_site_aniso_U_13
_atom_site_aniso_U_12
S1 0.0481(4) 0.0406(4) 0.0413(4) -0.0004(3) 0.0154(3) 0.0045(3)
N1 0.0379(12) 0.0421(12) 0.0471(13) -0.0031(10) 0.0148(10) 0.0024(9)
N2 0.0375(12) 0.0478(14) 0.0733(16) 0.0076(12) 0.0234(12) 0.0064(10)
O1 0.0680(13) 0.0547(12) 0.0618(13) -0.0044(10) 0.0367(11) -0.0002(10)
O2 0.0604(13) 0.0553(12) 0.0440(11) 0.0027(9) 0.0059(10) 0.0088(10)
C1 0.0427(15) 0.0370(14) 0.0526(17) -0.0011(12) 0.0137(13) 0.0015(11)
C2 0.0455(16) 0.0565(17) 0.0526(18) 0.0019(14) 0.0090(14) 0.0004(13)
C3 0.067(2) 0.0549(18) 0.0497(18) -0.0059(14) 0.0251(16) -0.0063(15)
C4 0.098(3) 0.084(3) 0.068(2) 0.013(2) 0.038(2) 0.000(2)
C5 0.127(4) 0.102(3) 0.088(3) 0.017(3) 0.059(3) -0.008(3)
C6 0.104(3) 0.105(3) 0.109(3) -0.009(3) 0.076(3) -0.032(3)
C7 0.065(2) 0.088(3) 0.089(3) -0.016(2) 0.042(2) -0.0157(19)
C8 0.0555(18) 0.0556(18) 0.0560(18) -0.0133(14) 0.0271(15) -0.0102(14)
C9 0.0358(14) 0.0587(17) 0.0516(17) -0.0125(14) 0.0150(13) 0.0015(13)
C10 0.0353(15) 0.0576(18) 0.0604(19) -0.0123(15) 0.0144(14) 0.0080(13)
C11 0.0518(18) 0.064(2) 0.0578(19) -0.0095(15) 0.0179(15) 0.0096(15)
C12 0.072(2) 0.069(2) 0.077(2) -0.025(2) 0.0254(19) 0.0065(18)
C13 0.085(3) 0.055(2) 0.106(3) -0.015(2) 0.034(2) 0.0207(18)
C14 0.087(3) 0.067(2) 0.088(3) 0.005(2) 0.024(2) 0.034(2)
C15 0.0564(19) 0.070(2) 0.066(2) -0.0072(17) 0.0083(16) 0.0208(16)
C16 0.0314(13) 0.0421(15) 0.0540(17) -0.0015(12) 0.0099(12) -0.0015(11)
C17 0.0492(17) 0.0491(18) 0.0653(19) -0.0091(14) 0.0194(15) -0.0061(13)
C18 0.0546(19) 0.0448(18) 0.107(3) -0.0067(18) 0.017(2) -0.0033(15)
C19 0.063(2) 0.065(2) 0.116(3) 0.033(2) 0.024(2) -0.0060(18)
C20 0.075(2) 0.087(3) 0.087(3) 0.021(2) 0.040(2) -0.003(2)
C21 0.060(2) 0.065(2) 0.071(2) -0.0031(17) 0.0338(17) 0.0012(16)
C22 0.0515(19) 0.070(2) 0.093(3) 0.0180(19) 0.0278(18) 0.0196(16)
C23 0.0412(15) 0.0392(14) 0.0420(15) -0.0041(11) 0.0112(12) 0.0007(11)
C24 0.0407(16) 0.0542(18) 0.0581(18) -0.0009(14) 0.0034(14) 0.0007(13)
C25 0.0500(18) 0.061(2) 0.072(2) 0.0031(17) 0.0172(16) -0.0113(15)
C26 0.071(2) 0.0552(18) 0.0572(19) 0.0052(15) 0.0160(17) -0.0078(16)
C27 0.0565(19) 0.0519(18) 0.065(2) 0.0050(16) 0.0025(16) 0.0101(15)
C28 0.0452(17) 0.0411(16) 0.0664(19) -0.0013(14) 0.0132(14) 0.0033(12)
C29 0.123(4) 0.087(3) 0.104(3) 0.043(3) 0.035(3) -0.002(3)

loop_
_atom_type_symbol
_atom_type_description
_atom_type_scat_dispersion_real
_atom_type_scat_dispersion_imag
_atom_type_scat_source
C C 0.0033 0.0016 'International Tables Vol C Tables 4.2.6.8 and 6.1.1.4'
H H 0.0000 0.0000 'International Tables Vol C Tables 4.2.6.8 and 6.1.1.4'
N N 0.0061 0.0033 'International Tables Vol C Tables 4.2.6.8 and 6.1.1.4'
O O 0.0106 0.0060 'International Tables Vol C Tables 4.2.6.8 and 6.1.1.4'
S S 0.1246 0.1234 'International Tables Vol C Tables 4.2.6.8 and 6.1.1.4'

loop_
_geom_angle_atom_site_label_1
_geom_angle_atom_site_label_2
_geom_angle_atom_site_label_3
_geom_angle
_geom_angle_site_symmetry_1
_geom_angle_site_symmetry_3
O1 S1 O2 119.48(13) . .
O1 S1 N1 106.91(11) . .
O2 S1 N1 106.13(11) . .
O1 S1 C23 109.29(12) . .
O2 S1 C23 108.70(12) . .
N1 S1 C23 105.42(12) . .
C1 N1 C9 114.3(2) . .
C1 N1 S1 115.83(16) . .
C9 N1 S1 114.88(16) . .
C1 N2 C16 120.1(2) . .
C1 N2 C22 119.4(2) . .
C16 N2 C22 118.9(2) . .
C2 C1 N2 125.6(3) . .
C2 C1 N1 119.2(2) . .
N2 C1 N1 115.1(2) . .
C1 C2 C3 122.7(3) . .
C1 C2 H2 118.6 . .
C3 C2 H2 118.6 . .
C8 C3 C4 118.7(3) . .
C8 C3 C2 118.4(3) . .
C4 C3 C2 122.9(3) . .
C5 C4 C3 121.0(4) . .
C5 C4 H4 119.5 . .
C3 C4 H4 119.5 . .
C4 C5 C6 120.1(4) . .
C4 C5 H5 120.0 . .
C6 C5 H5 120.0 . .
C5 C6 C7 120.6(4) . .
C5 C6 H6 119.7 . .
C7 C6 H6 119.7 . .
C6 C7 C8 119.8(4) . .
C6 C7 H7 120.1 . .
C8 C7 H7 120.1 . .
C7 C8 C3 119.8(3) . .
C7 C8 C9 121.7(3) . .
C3 C8 C9 118.6(3) . .
C8 C9 N1 111.4(2) . .
C8 C9 C10 115.3(2) . .
N1 C9 C10 108.1(2) . .
C8 C9 H9 107.2 . .
N1 C9 H9 107.2 . .
C10 C9 H9 107.2 . .
C15 C10 C11 118.6(3) . .
C15 C10 C9 118.7(3) . .
C11 C10 C9 122.6(3) . .
C12 C11 C10 119.9(3) . .
C12 C11 H11 120.0 . .
C10 C11 H11 120.0 . .
C13 C12 C11 121.0(3) . .
C13 C12 H12 119.5 . .
C11 C12 H12 119.5 . .
C12 C13 C14 119.7(3) . .
C12 C13 H13 120.1 . .
C14 C13 H13 120.1 . .
C13 C14 C15 119.8(4) . .
C13 C14 H14 120.1 . .
C15 C14 H14 120.1 . .
C10 C15 C14 120.9(3) . .
C10 C15 H15 119.5 . .
C14 C15 H15 119.5 . .
C17 C16 C21 118.1(3) . .
C17 C16 N2 120.9(3) . .
C21 C16 N2 120.9(3) . .
C18 C17 C16 120.5(3) . .
C18 C17 H17 119.8 . .
C16 C17 H17 119.8 . .
C19 C18 C17 120.7(3) . .
C19 C18 H18 119.7 . .
C17 C18 H18 119.7 . .
C18 C19 C20 119.4(3) . .
C18 C19 H19 120.3 . .
C20 C19 H19 120.3 . .
C21 C20 C19 121.3(3) . .
C21 C20 H20 119.4 . .
C19 C20 H20 119.4 . .
C20 C21 C16 120.0(3) . .
C20 C21 H21 120.0 . .
C16 C21 H21 120.0 . .
N2 C22 H22A 109.5 . .
N2 C22 H22B 109.5 . .
H22A C22 H22B 109.5 . .
N2 C22 H22C 109.5 . .
H22A C22 H22C 109.5 . .
H22B C22 H22C 109.5 . .
C24 C23 C28 120.8(3) . .
C24 C23 S1 119.8(2) . .
C28 C23 S1 119.1(2) . .
C25 C24 C23 119.0(3) . .
C25 C24 H24 120.5 . .
C23 C24 H24 120.5 . .
C24 C25 C26 121.7(3) . .
C24 C25 H25 119.2 . .
C26 C25 H25 119.2 . .
C25 C26 C27 117.9(3) . .
C25 C26 C29 121.0(3) . .
C27 C26 C29 121.1(3) . .
C28 C27 C26 121.5(3) . .
C28 C27 H27 119.3 . .
C26 C27 H27 119.3 . .
C27 C28 C23 119.1(3) . .
C27 C28 H28 120.4 . .
C23 C28 H28 120.4 . .
C26 C29 H29A 109.5 . .
C26 C29 H29B 109.5 . .
H29A C29 H29B 109.5 . .
C26 C29 H29C 109.5 . .
H29A C29 H29C 109.5 . .
H29B C29 H29C 109.5 . .

loop_
_geom_bond_atom_site_label_1
_geom_bond_atom_site_label_2
_geom_bond_distance
_geom_bond_site_symmetry_2
S1 O1 1.419(2) .
S1 O2 1.423(2) .
S1 N1 1.677(2) .
S1 C23 1.760(3) .
N1 C1 1.443(3) .
N1 C9 1.507(3) .
N2 C1 1.395(3) .
N2 C16 1.401(3) .
N2 C22 1.436(4) .
C1 C2 1.326(4) .
C2 C3 1.438(4) .
C2 H2 0.9300 .
C3 C8 1.395(4) .
C3 C4 1.397(4) .
C4 C5 1.362(5) .
C4 H4 0.9300 .
C5 C6 1.365(6) .
C5 H5 0.9300 .
C6 C7 1.386(6) .
C6 H6 0.9300 .
C7 C8 1.387(4) .
C7 H7 0.9300 .
C8 C9 1.503(4) .
C9 C10 1.518(4) .
C9 H9 0.9800 .
C10 C15 1.379(4) .
C10 C11 1.387(4) .
C11 C12 1.383(5) .
C11 H11 0.9300 .
C12 C13 1.365(5) .
C12 H12 0.9300 .
C13 C14 1.372(5) .
C13 H13 0.9300 .
C14 C15 1.386(5) .
C14 H14 0.9300 .
C15 H15 0.9300 .
C16 C17 1.381(4) .
C16 C21 1.391(4) .
C17 C18 1.374(4) .
C17 H17 0.9300 .
C18 C19 1.353(5) .
C18 H18 0.9300 .
C19 C20 1.363(5) .
C19 H19 0.9300 .
C20 C21 1.360(5) .
C20 H20 0.9300 .
C21 H21 0.9300 .
C22 H22A 0.9600 .
C22 H22B 0.9600 .
C22 H22C 0.9600 .
C23 C24 1.377(4) .
C23 C28 1.380(4) .
C24 C25 1.370(4) .
C24 H24 0.9300 .
C25 C26 1.384(4) .
C25 H25 0.9300 .
C26 C27 1.385(4) .
C26 C29 1.508(5) .
C27 C28 1.368(4) .
C27 H27 0.9300 .
C28 H28 0.9300 .
C29 H29A 0.9600 .
C29 H29B 0.9600 .
C29 H29C 0.9600 .

loop_
_geom_hbond_atom_site_label_D
_geom_hbond_atom_site_label_H
_geom_hbond_atom_site_label_A
_geom_hbond_distance_DH
_geom_hbond_distance_HA
_geom_hbond_distance_DA
_geom_hbond_angle_DHA
_geom_hbond_site_symmetry_A
C24 H24 O2 0.93 2.47 3.365(3) 162.4 3_676
C21 H21 O1 0.93 2.60 3.445(4) 151.7 3_576
C9 H9 O2 0.98 2.40 2.924(3) 112.9 .

loop_
_geom_torsion_atom_site_label_1
_geom_torsion_atom_site_label_2
_geom_torsion_atom_site_label_3
_geom_torsion_atom_site_label_4
_geom_torsion
_geom_torsion_site_symmetry_1
_geom_torsion_site_symmetry_2
_geom_torsion_site_symmetry_3
_geom_torsion_site_symmetry_4
O1 S1 N1 C1 47.0(2) . . . .
O2 S1 N1 C1 175.57(18) . . . .
C23 S1 N1 C1 -69.2(2) . . . .
O1 S1 N1 C9 -176.28(18) . . . .
O2 S1 N1 C9 -47.7(2) . . . .
C23 S1 N1 C9 67.5(2) . . . .
C16 N2 C1 C2 129.2(3) . . . .
C22 N2 C1 C2 -36.3(4) . . . .
C16 N2 C1 N1 -54.2(3) . . . .
C22 N2 C1 N1 140.3(3) . . . .
C9 N1 C1 C2 -30.4(3) . . . .
S1 N1 C1 C2 106.6(3) . . . .
C9 N1 C1 N2 152.8(2) . . . .
S1 N1 C1 N2 -70.2(3) . . . .
N2 C1 C2 C3 174.7(3) . . . .
N1 C1 C2 C3 -1.8(4) . . . .
C1 C2 C3 C8 18.0(4) . . . .
C1 C2 C3 C4 -162.9(3) . . . .
C8 C3 C4 C5 -0.4(5) . . . .
C2 C3 C4 C5 -179.5(3) . . . .
C3 C4 C5 C6 0.3(7) . . . .
C4 C5 C6 C7 -1.1(7) . . . .
C5 C6 C7 C8 2.0(6) . . . .
C6 C7 C8 C3 -2.1(5) . . . .
C6 C7 C8 C9 178.5(3) . . . .
C4 C3 C8 C7 1.3(5) . . . .
C2 C3 C8 C7 -179.5(3) . . . .
C4 C3 C8 C9 -179.2(3) . . . .
C2 C3 C8 C9 -0.1(4) . . . .
C7 C8 C9 N1 149.6(3) . . . .
C3 C8 C9 N1 -29.8(3) . . . .
C7 C8 C9 C10 -86.7(3) . . . .
C3 C8 C9 C10 93.9(3) . . . .
C1 N1 C9 C8 44.7(3) . . . .
S1 N1 C9 C8 -92.7(2) . . . .
C1 N1 C9 C10 -83.1(3) . . . .
S1 N1 C9 C10 139.5(2) . . . .
C8 C9 C10 C15 164.9(3) . . . .
N1 C9 C10 C15 -69.6(3) . . . .
C8 C9 C10 C11 -18.0(4) . . . .
N1 C9 C10 C11 107.4(3) . . . .
C15 C10 C11 C12 1.3(4) . . . .
C9 C10 C11 C12 -175.7(3) . . . .
C10 C11 C12 C13 -0.4(5) . . . .
C11 C12 C13 C14 -0.3(5) . . . .
C12 C13 C14 C15 0.2(6) . . . .
C11 C10 C15 C14 -1.5(5) . . . .
C9 C10 C15 C14 175.7(3) . . . .
C13 C14 C15 C10 0.7(5) . . . .
C1 N2 C16 C17 -30.7(4) . . . .
C22 N2 C16 C17 134.8(3) . . . .
C1 N2 C16 C21 150.9(3) . . . .
C22 N2 C16 C21 -43.5(4) . . . .
C21 C16 C17 C18 -1.1(4) . . . .
N2 C16 C17 C18 -179.6(3) . . . .
C16 C17 C18 C19 1.3(5) . . . .
C17 C18 C19 C20 -0.1(6) . . . .
C18 C19 C20 C21 -1.3(6) . . . .
C19 C20 C21 C16 1.4(6) . . . .
C17 C16 C21 C20 -0.2(5) . . . .
N2 C16 C21 C20 178.2(3) . . . .
O1 S1 C23 C24 153.4(2) . . . .
O2 S1 C23 C24 21.5(3) . . . .
N1 S1 C23 C24 -92.0(2) . . . .
O1 S1 C23 C28 -32.4(3) . . . .
O2 S1 C23 C28 -164.3(2) . . . .
N1 S1 C23 C28 82.2(2) . . . .
C28 C23 C24 C25 -1.3(4) . . . .
S1 C23 C24 C25 172.8(2) . . . .
C23 C24 C25 C26 -0.4(5) . . . .
C24 C25 C26 C27 1.9(5) . . . .
C24 C25 C26 C29 -177.1(3) . . . .
C25 C26 C27 C28 -1.8(5) . . . .
C29 C26 C27 C28 177.2(3) . . . .
C26 C27 C28 C23 0.3(5) . . . .
C24 C23 C28 C27 1.3(4) . . . .
S1 C23 C28 C27 -172.8(2) . . . .
